data_2218681
loop_
_publ_author_name
'Saez, Alex'
'Ramirez de Arellano, Carmen'
'El Aouad, Noureddine'
'Rodriguez, Silvia'
'Otalvaro, Felipe'
'Cortes, Diego'
'Saez, Jairo'

_publ_section_title
;
 Semisynthetic roxburghin tetramethyl ether
;
_journal_coeditor_code FB2091
_journal_issue 7
_journal_name_full 'Acta Crystallographica Section E'
_journal_page_first o1305
_journal_paper_doi 10.1107/S1600536808018266
_journal_volume 64
_journal_year 2008
_chemical_formula_iupac 'C18 H20 O4'
_chemical_formula_moiety 'C18 H20 O4'
_chemical_formula_sum 'C18 H20 O4'
_chemical_formula_weight 300.34
_chemical_name_common 'roxburghin tetramethyl ether'
_chemical_name_systematic
;
(<i>E</i>)-2,3',4,5-tetramethoxystilbene
;
_space_group_IT_number 2
_symmetry_cell_setting triclinic
_symmetry_space_group_name_Hall '-P 1'
_symmetry_space_group_name_H-M 'P -1'
_atom_sites_solution_hydrogens difmap
_atom_sites_solution_primary direct
_atom_sites_solution_secondary difmap
_audit_creation_method SHELXL-97
_cell_angle_alpha 73.400(2)
_cell_angle_beta 75.479(3)
_cell_angle_gamma 70.335(2)
_cell_formula_units_Z 2
_cell_length_a 7.9633(4)
_cell_length_b 9.2454(5)
_cell_length_c 11.6194(5)
_cell_measurement_reflns_used 46078
_cell_measurement_temperature 150(2)
_cell_measurement_theta_max 30.034
_cell_measurement_theta_min 0.998
_cell_volume 760.59(7)
_computing_cell_refinement 'SCALEPACK (Otwinowski & Minor, 1997)'
_computing_data_collection 'COLLECT (Nonius, 1998)'
_computing_data_reduction 'SCALEPACK (Otwinowski & Minor, 1997)'
_computing_molecular_graphics 'SHELXTL/PC (Sheldrick, 2008)'
_computing_publication_material 'SHELXL97 (Sheldrick, 2008)'
_computing_structure_refinement 'SHELXL97 (Sheldrick, 2008)'
_computing_structure_solution 'SHELXS97 (Sheldrick, 2008)'
_diffrn_ambient_temperature 150(2)
_diffrn_detector_area_resol_mean 9
_diffrn_measured_fraction_theta_full 0.988
_diffrn_measured_fraction_theta_max 0.988
_diffrn_measurement_device_type 'Nonius KappaCCD'
_diffrn_measurement_method \w
_diffrn_radiation_monochromator graphite
_diffrn_radiation_source 'fine-focus sealed tube'
_diffrn_radiation_type MoK\a
_diffrn_radiation_wavelength 0.71073
_diffrn_reflns_av_R_equivalents 0.0254
_diffrn_reflns_av_sigmaI/netI 0.0445
_diffrn_reflns_limit_h_max 11
_diffrn_reflns_limit_h_min -11
_diffrn_reflns_limit_k_max 12
_diffrn_reflns_limit_k_min -13
_diffrn_reflns_limit_l_max 16
_diffrn_reflns_limit_l_min -16
_diffrn_reflns_number 8260
_diffrn_reflns_theta_full 30.03
_diffrn_reflns_theta_max 30.03
_diffrn_reflns_theta_min 2.69
_diffrn_standards_number 0
_exptl_absorpt_coefficient_mu 0.092
_exptl_absorpt_correction_type none
_exptl_crystal_colour yellow
_exptl_crystal_density_diffrn 1.311
_exptl_crystal_density_method 'not measured'
_exptl_crystal_description needle
_exptl_crystal_F_000 320
_exptl_crystal_size_max 0.35
_exptl_crystal_size_mid 0.10
_exptl_crystal_size_min 0.04
_refine_diff_density_max 0.292
_refine_diff_density_min -0.231
_refine_ls_extinction_method none
_refine_ls_goodness_of_fit_ref 0.982
_refine_ls_hydrogen_treatment constr
_refine_ls_matrix_type full
_refine_ls_number_constraints 76
_refine_ls_number_parameters 203
_refine_ls_number_reflns 4391
_refine_ls_number_restraints 0
_refine_ls_restrained_S_all 0.982
_refine_ls_R_factor_all 0.0820
_refine_ls_R_factor_gt 0.0472
_refine_ls_shift/su_max 0.000
_refine_ls_shift/su_mean 0.000
_refine_ls_structure_factor_coef Fsqd
_refine_ls_weighting_details 'w=1/[\s^2^(Fo^2^)+(0.0789P)^2^] where P=(Fo^2^+2Fc^2^)/3'
_refine_ls_weighting_scheme calc
_refine_ls_wR_factor_gt 0.1216
_refine_ls_wR_factor_ref 0.1360
_reflns_number_gt 2785
_reflns_number_total 4391
_reflns_threshold_expression I>2\s(I)
_cod_data_source_file fb2091.cif
_cod_data_source_block I
_cod_database_code 2218681
_cod_database_fobs_code 2218681

loop_
_symmetry_equiv_pos_as_xyz
'x, y, z'
'-x, -y, -z'

loop_
_atom_site_type_symbol
_atom_site_label
_atom_site_fract_x
_atom_site_fract_y
_atom_site_fract_z
_atom_site_U_iso_or_equiv
_atom_site_adp_type
_atom_site_calc_flag
_atom_site_refinement_flags
_atom_site_occupancy
O O1 0.35419(11) 0.13391(9) 0.41479(8) 0.0342(2) Uani d . 1
O O2 0.16009(11) 0.25274(9) 0.59974(7) 0.0302(2) Uani d . 1
O O3 0.31164(11) 0.74440(9) 0.41175(7) 0.0322(2) Uani d . 1
O O4 0.83171(12) 1.06354(9) -0.08834(8) 0.0352(2) Uani d . 1
C C1 0.34968(15) 0.28542(12) 0.40914(10) 0.0257(2) Uani d . 1
C C2 0.24495(14) 0.34919(12) 0.50941(9) 0.0242(2) Uani d . 1
C C3 0.23241(14) 0.50121(12) 0.51169(10) 0.0252(2) Uani d . 1
H H3 0.1620 0.5441 0.5796 0.030 Uiso calc R 1
C C4 0.32276(14) 0.59219(12) 0.41457(10) 0.0242(2) Uani d . 1
C C5 0.42856(14) 0.53130(12) 0.31388(10) 0.0237(2) Uani d . 1
C C6 0.43875(15) 0.37648(12) 0.31392(10) 0.0260(2) Uani d . 1
H H6 0.5092 0.3330 0.2463 0.031 Uiso calc R 1
C C7 0.52275(15) 0.62808(13) 0.21313(10) 0.0255(2) Uani d . 1
H H7 0.5008 0.7340 0.2176 0.031 Uiso calc R 1
C C8 0.63618(15) 0.58230(13) 0.11577(10) 0.0286(2) Uani d . 1
H H8 0.6583 0.4762 0.1116 0.034 Uiso calc R 1
C C11 0.73066(15) 0.67918(13) 0.01411(10) 0.0266(2) Uani d . 1
C C12 0.72987(14) 0.83038(13) 0.01567(10) 0.0257(2) Uani d . 1
H H12 0.6661 0.8741 0.0844 0.031 Uiso calc R 1
C C13 0.82170(15) 0.91678(13) -0.08266(10) 0.0275(3) Uani d . 1
C C14 0.91383(17) 0.85479(15) -0.18482(11) 0.0352(3) Uani d . 1
H H14 0.9754 0.9144 -0.2524 0.042 Uiso calc R 1
C C15 0.91459(18) 0.70674(15) -0.18674(11) 0.0400(3) Uani d . 1
H H15 0.9770 0.6642 -0.2562 0.048 Uiso calc R 1
C C16 0.82497(17) 0.61818(14) -0.08813(11) 0.0348(3) Uani d . 1
H H16 0.8281 0.5154 -0.0906 0.042 Uiso calc R 1
C C17 0.48206(17) 0.05869(13) 0.32371(12) 0.0372(3) Uani d . 1
H H17A 0.4483 0.1127 0.2435 0.056 Uiso calc R 1
H H17B 0.4825 -0.0516 0.3411 0.056 Uiso calc R 1
H H17C 0.6030 0.0634 0.3241 0.056 Uiso calc R 1
C C18 0.06092(16) 0.31142(13) 0.70597(10) 0.0303(3) Uani d . 1
H H18A 0.1428 0.3348 0.7439 0.046 Uiso calc R 1
H H18B 0.0074 0.2319 0.7640 0.046 Uiso calc R 1
H H18C -0.0353 0.4077 0.6828 0.046 Uiso calc R 1
C C19 0.19201(16) 0.81424(13) 0.50742(11) 0.0329(3) Uani d . 1
H H19A 0.0689 0.8124 0.5097 0.049 Uiso calc R 1
H H19B 0.1939 0.9235 0.4930 0.049 Uiso calc R 1
H H19C 0.2309 0.7550 0.5854 0.049 Uiso calc R 1
C C20 0.75180(17) 1.12894(14) 0.01691(11) 0.0349(3) Uani d . 1
H H20A 0.6208 1.1449 0.0326 0.052 Uiso calc R 1
H H20B 0.7762 1.2302 0.0029 0.052 Uiso calc R 1
H H20C 0.8036 1.0566 0.0875 0.052 Uiso calc R 1

loop_
_atom_site_aniso_label
_atom_site_aniso_U_11
_atom_site_aniso_U_22
_atom_site_aniso_U_33
_atom_site_aniso_U_12
_atom_site_aniso_U_13
_atom_site_aniso_U_23
O1 0.0446(5) 0.0235(4) 0.0337(5) -0.0156(3) 0.0077(4) -0.0104(3)
O2 0.0344(4) 0.0262(4) 0.0267(4) -0.0133(3) 0.0047(3) -0.0040(3)
O3 0.0395(5) 0.0247(4) 0.0317(4) -0.0148(3) 0.0080(4) -0.0108(3)
O4 0.0432(5) 0.0296(4) 0.0328(5) -0.0187(4) 0.0041(4) -0.0064(4)
C1 0.0290(6) 0.0202(5) 0.0279(6) -0.0089(4) -0.0023(5) -0.0054(4)
C2 0.0240(5) 0.0245(5) 0.0221(5) -0.0092(4) -0.0019(4) -0.0015(4)
C3 0.0251(5) 0.0255(5) 0.0243(5) -0.0078(4) -0.0008(4) -0.0066(4)
C4 0.0256(5) 0.0212(5) 0.0264(6) -0.0083(4) -0.0024(4) -0.0062(4)
C5 0.0231(5) 0.0239(5) 0.0242(5) -0.0089(4) -0.0024(4) -0.0040(4)
C6 0.0278(6) 0.0255(5) 0.0244(5) -0.0095(4) 0.0002(4) -0.0069(4)
C7 0.0272(6) 0.0238(5) 0.0255(6) -0.0097(4) -0.0024(5) -0.0045(4)
C8 0.0339(6) 0.0233(5) 0.0279(6) -0.0116(4) 0.0006(5) -0.0056(4)
C11 0.0261(5) 0.0276(6) 0.0244(5) -0.0091(4) -0.0007(4) -0.0046(4)
C12 0.0259(5) 0.0282(5) 0.0217(5) -0.0089(4) 0.0002(4) -0.0059(4)
C13 0.0274(6) 0.0281(6) 0.0266(6) -0.0105(5) -0.0020(5) -0.0048(5)
C14 0.0397(7) 0.0398(7) 0.0259(6) -0.0210(6) 0.0055(5) -0.0051(5)
C15 0.0488(8) 0.0436(7) 0.0278(6) -0.0192(6) 0.0094(6) -0.0149(6)
C16 0.0434(7) 0.0302(6) 0.0309(6) -0.0158(5) 0.0058(5) -0.0112(5)
C17 0.0439(7) 0.0279(6) 0.0381(7) -0.0126(5) 0.0071(6) -0.0141(5)
C18 0.0343(6) 0.0345(6) 0.0211(5) -0.0152(5) 0.0019(5) -0.0038(5)
C19 0.0353(6) 0.0276(6) 0.0358(7) -0.0111(5) 0.0055(5) -0.0142(5)
C20 0.0374(7) 0.0310(6) 0.0373(7) -0.0134(5) 0.0003(5) -0.0104(5)

loop_
_atom_type_symbol
_atom_type_description
_atom_type_scat_dispersion_real
_atom_type_scat_dispersion_imag
_atom_type_scat_source
C C 0.0033 0.0016 'International Tables Vol C Tables 4.2.6.8 and 6.1.1.4'
H H 0.0000 0.0000 'International Tables Vol C Tables 4.2.6.8 and 6.1.1.4'
O O 0.0106 0.0060 'International Tables Vol C Tables 4.2.6.8 and 6.1.1.4'

loop_
_geom_angle_atom_site_label_1
_geom_angle_atom_site_label_2
_geom_angle_atom_site_label_3
_geom_angle
C1 O1 C17 116.35(8)
C2 O2 C18 117.08(8)
C4 O3 C19 117.81(8)
C13 O4 C20 117.84(8)
O1 C1 C6 125.08(10)
O1 C1 C2 115.75(9)
C6 C1 C2 119.18(9)
O2 C2 C3 124.25(10)
O2 C2 C1 115.93(9)
C3 C2 C1 119.82(9)
C2 C3 C4 120.40(10)
C2 C3 H3 119.8
C4 C3 H3 119.8
O3 C4 C3 122.49(9)
O3 C4 C5 116.58(9)
C3 C4 C5 120.93(9)
C4 C5 C6 117.45(9)
C4 C5 C7 120.20(9)
C6 C5 C7 122.35(10)
C1 C6 C5 122.22(10)
C1 C6 H6 118.9
C5 C6 H6 118.9
C8 C7 C5 126.52(10)
C8 C7 H7 116.7
C5 C7 H7 116.7
C7 C8 C11 126.74(10)
C7 C8 H8 116.6
C11 C8 H8 116.6
C16 C11 C12 118.51(10)
C16 C11 C8 118.73(10)
C12 C11 C8 122.76(10)
C13 C12 C11 120.45(10)
C13 C12 H12 119.8
C11 C12 H12 119.8
O4 C13 C12 124.63(10)
O4 C13 C14 115.01(9)
C12 C13 C14 120.36(10)
C15 C14 C13 119.33(10)
C15 C14 H14 120.3
C13 C14 H14 120.3
C14 C15 C16 120.85(11)
C14 C15 H15 119.6
C16 C15 H15 119.6
C15 C16 C11 120.49(10)
C15 C16 H16 119.8
C11 C16 H16 119.8
O1 C17 H17A 109.5
O1 C17 H17B 109.5
H17A C17 H17B 109.5
O1 C17 H17C 109.5
H17A C17 H17C 109.5
H17B C17 H17C 109.5
O2 C18 H18A 109.5
O2 C18 H18B 109.5
H18A C18 H18B 109.5
O2 C18 H18C 109.5
H18A C18 H18C 109.5
H18B C18 H18C 109.5
O3 C19 H19A 109.5
O3 C19 H19B 109.5
H19A C19 H19B 109.5
O3 C19 H19C 109.5
H19A C19 H19C 109.5
H19B C19 H19C 109.5
O4 C20 H20A 109.5
O4 C20 H20B 109.5
H20A C20 H20B 109.5
O4 C20 H20C 109.5
H20A C20 H20C 109.5
H20B C20 H20C 109.5

loop_
_geom_bond_atom_site_label_1
_geom_bond_atom_site_label_2
_geom_bond_distance
O1 C1 1.3720(12)
O1 C17 1.4298(13)
O2 C2 1.3670(13)
O2 C18 1.4308(13)
O3 C4 1.3713(12)
O3 C19 1.4231(13)
O4 C13 1.3677(13)
O4 C20 1.4281(13)
C1 C6 1.3828(15)
C1 C2 1.4052(14)
C2 C3 1.3826(14)
C3 C4 1.3988(15)
C3 H3 0.9500
C4 C5 1.3994(14)
C5 C6 1.4060(14)
C5 C7 1.4651(15)
C6 H6 0.9500
C7 C8 1.3336(16)
C7 H7 0.9500
C8 C11 1.4721(15)
C8 H8 0.9500
C11 C16 1.3942(15)
C11 C12 1.4011(15)
C12 C13 1.3896(15)
C12 H12 0.9500
C13 C14 1.3945(16)
C14 C15 1.3733(16)
C14 H14 0.9500
C15 C16 1.3927(17)
C15 H15 0.9500
C16 H16 0.9500
C17 H17A 0.9800
C17 H17B 0.9800
C17 H17C 0.9800
C18 H18A 0.9800
C18 H18B 0.9800
C18 H18C 0.9800
C19 H19A 0.9800
C19 H19B 0.9800
C19 H19C 0.9800
C20 H20A 0.9800
C20 H20B 0.9800
C20 H20C 0.9800

loop_
_geom_hbond_atom_site_label_D
_geom_hbond_atom_site_label_H
_geom_hbond_atom_site_label_A
_geom_hbond_site_symmetry_A
_geom_hbond_distance_DH
_geom_hbond_distance_HA
_geom_hbond_distance_DA
_geom_hbond_angle_DHA
C7 H7 O3 . 0.95 2.39 2.7504(14) 102
C17 H17B O3 1_545 0.98 2.52 3.4046(16) 150
C18 H18B O4 1_446 0.98 2.46 3.4342(15) 172
C19 H19B O1 1_565 0.98 2.51 3.4082(15) 152
C17 H17A Cg2 2_665 0.98 2.91 3.7863(15) 149
C18 H18C Cg1 2_566 0.98 2.67 3.5578(14) 151

loop_
_cod_related_entry_id
_cod_related_entry_database
_cod_related_entry_code
1 ChemSpider 30655524
